data_1553371
loop_
_publ_author_name
'Huang, Guang-Hui'
'Hu, Zhu'
'Lei, Chun'
'Wang, Pei-Pei'
'Yang, Jing'
'Li, Jing-Ya'
'Li, Jia'
'Hou, Ai-Jun'

_publ_section_title
;
 Enantiomeric Pairs of Meroterpenoids with Diverse Heterocyclic Systems
 from Rhododendron nyingchiense.
;
_journal_issue 8
_journal_name_full 'Journal of natural products'
_journal_page_first 1810
_journal_page_last 1818
_journal_paper_doi 10.1021/acs.jnatprod.8b00273
_journal_volume 81
_journal_year 2018
_chemical_absolute_configuration rmad
_chemical_formula_moiety 'C17 H22 O3, 0.5(C H4 O)'
_chemical_formula_sum 'C17.5 H24 O3.5'
_chemical_formula_weight 290.37
_space_group_crystal_system orthorhombic
_space_group_IT_number 19
_space_group_name_Hall 'P 2ac 2ab'
_space_group_name_H-M_alt 'P 21 21 21'
_atom_sites_solution_hydrogens geom
_atom_sites_solution_primary dual
_audit_creation_date 2017-05-03
_audit_creation_method
;
Olex2 1.2
(compiled 2017.01.04 svn.r3372 for OlexSys, GUI svn.r5335)
;
_cell_angle_alpha 90
_cell_angle_beta 90
_cell_angle_gamma 90
_cell_formula_units_Z 8
_cell_length_a 10.27200(10)
_cell_length_b 16.5830(2)
_cell_length_c 18.9486(2)
_cell_measurement_reflns_used 9948
_cell_measurement_temperature 296(2)
_cell_measurement_theta_max 69.06
_cell_measurement_theta_min 3.54
_cell_volume 3227.72(6)
_computing_cell_refinement 'SAINT v7.68A (Bruker, 2009)'
_computing_data_reduction 'SAINT v7.68A (Bruker, 2009)'
_computing_molecular_graphics 'Olex2 (Dolomanov et al., 2009)'
_computing_publication_material 'Olex2 (Dolomanov et al., 2009)'
_computing_structure_refinement 'ShelXL (Sheldrick, 2015)'
_computing_structure_solution 'ShelXT (Sheldrick, 2015)'
_diffrn_ambient_temperature 296
_diffrn_measured_fraction_theta_full 0.992
_diffrn_measured_fraction_theta_max 0.977
_diffrn_measurement_device_type 'Bruker APEX-II CCD'
_diffrn_measurement_method '\f and \w scans'
_diffrn_radiation_monochromator graphite
_diffrn_radiation_type CuK\a
_diffrn_radiation_wavelength 1.54178
_diffrn_reflns_av_R_equivalents 0.0399
_diffrn_reflns_av_unetI/netI 0.0332
_diffrn_reflns_Laue_measured_fraction_full 0.992
_diffrn_reflns_Laue_measured_fraction_max 0.977
_diffrn_reflns_limit_h_max 11
_diffrn_reflns_limit_h_min -12
_diffrn_reflns_limit_k_max 20
_diffrn_reflns_limit_k_min -17
_diffrn_reflns_limit_l_max 22
_diffrn_reflns_limit_l_min -22
_diffrn_reflns_number 20904
_diffrn_reflns_point_group_measured_fraction_full 0.985
_diffrn_reflns_point_group_measured_fraction_max 0.964
_diffrn_reflns_theta_full 67.679
_diffrn_reflns_theta_max 69.746
_diffrn_reflns_theta_min 3.542
_diffrn_standards_number 0
_exptl_absorpt_coefficient_mu 0.658
_exptl_absorpt_correction_T_max 0.7532
_exptl_absorpt_correction_T_min 0.5807
_exptl_absorpt_correction_type multi-scan
_exptl_absorpt_process_details
'SADABS-2008/1 (Bruker,2008) was used for absorption correction. wR2(int) was 0.1175 before and 0.0559 after correction. The Ratio of minimum to maximum transmission is 0.7710. The \l/2 correction factor is 0.0015.'
_exptl_crystal_colour colourless
_exptl_crystal_density_diffrn 1.195
_exptl_crystal_description block
_exptl_crystal_F_000 1256
_exptl_crystal_size_max 0.22
_exptl_crystal_size_mid 0.2
_exptl_crystal_size_min 0.15
_refine_diff_density_max 0.287
_refine_diff_density_min -0.198
_refine_diff_density_rms 0.044
_refine_ls_abs_structure_details
;
 Flack x determined using 2345 quotients [(I+)-(I-)]/[(I+)+(I-)]
 (Parsons, Flack and Wagner, Acta Cryst. B69 (2013) 249-259).
;
_refine_ls_abs_structure_Flack 0.11(6)
_refine_ls_extinction_coef 0.0051(4)
_refine_ls_extinction_expression Fc^*^=kFc[1+0.001xFc^2^\l^3^/sin(2\q)]^-1/4^
_refine_ls_extinction_method 'SHELXL-2016/6 (Sheldrick 2016)'
_refine_ls_goodness_of_fit_ref 1.047
_refine_ls_hydrogen_treatment constr
_refine_ls_matrix_type full
_refine_ls_number_parameters 392
_refine_ls_number_reflns 5872
_refine_ls_number_restraints 0
_refine_ls_restrained_S_all 1.047
_refine_ls_R_factor_all 0.0360
_refine_ls_R_factor_gt 0.0343
_refine_ls_shift/su_max 0.001
_refine_ls_shift/su_mean 0.000
_refine_ls_structure_factor_coef Fsqd
_refine_ls_weighting_details 'w=1/[\s^2^(Fo^2^)+(0.0513P)^2^+0.3101P] where P=(Fo^2^+2Fc^2^)/3'
_refine_ls_weighting_scheme calc
_refine_ls_wR_factor_gt 0.0937
_refine_ls_wR_factor_ref 0.0959
_reflns_Friedel_coverage 0.753
_reflns_Friedel_fraction_full 0.974
_reflns_Friedel_fraction_max 0.947
_reflns_number_gt 5615
_reflns_number_total 5872
_reflns_threshold_expression 'I > 2\s(I)'
_cod_data_source_file np8b00273_si_005.cif
_cod_data_source_block cu_dm17280_0m
_cod_original_formula_sum 'C17.50 H24 O3.50'
_cod_database_code 1553371
_shelx_shelxl_version_number 2016/6
_shelx_space_group_comment
;
The symmetry employed for this shelxl refinement is uniquely defined
by the following loop, which should always be used as a source of
symmetry information in preference to the above space-group names.
They are only intended as comments.
;
_shelx_estimated_absorpt_t_max 0.908
_shelx_estimated_absorpt_t_min 0.869
_olex2_refinement_description
;
1. Fixed Uiso
 At 1.2 times of:
  All C(H) groups, All C(H,H) groups
 At 1.5 times of:
  All C(H,H,H) groups, All O(H) groups
2.a Ternary CH refined with riding coordinates:
 C3(H3A), C4(H4), C11(H11), C3B(H3BA), C4B(H4B), C11B(H11B)
2.b Secondary CH2 refined with riding coordinates:
 C9(H9A,H9B), C10(H10A,H10B), C9B(H9BA,H9BB), C10B(H10C,H10D)
2.c Aromatic/amide H refined with riding coordinates:
 C6(H6), C8(H8), C6B(H6B), C8B(H8B)
2.d X=CH2 refined with riding coordinates:
 C13(H13A,H13B), C13B(H13C,H13D)
2.e Idealised Me refined as rotating group:
 C14(H14A,H14B,H14C), C15(H15A,H15B,H15C), C16(H16A,H16B,H16C), C14B(H14D,H14E,
 H14F), C15B(H15D,H15E,H15F), C16B(H16D,H16E,H16F), C2S(H2SA,H2SB,H2SC)
2.f Idealised tetrahedral OH refined as rotating group:
 O2(H2), O3(H3), O2B(H2B), O3B(H3B), O1S(H1S)
;
_olex2_submission_special_instructions 'No special instructions were received'

loop_
_space_group_symop_operation_xyz
'x, y, z'
'-x+1/2, -y, z+1/2'
'-x, y+1/2, -z+1/2'
'x+1/2, -y+1/2, -z'

loop_
_atom_site_label
_atom_site_type_symbol
_atom_site_fract_x
_atom_site_fract_y
_atom_site_fract_z
_atom_site_U_iso_or_equiv
_atom_site_adp_type
_atom_site_occupancy
_atom_site_site_symmetry_order
_atom_site_calc_flag
_atom_site_refinement_flags_posn
O1 O 0.53326(18) 0.54038(8) 0.80875(8) 0.0570(4) Uani 1 1 d .
O2 O 0.71748(15) 0.34870(11) 0.80646(12) 0.0707(5) Uani 1 1 d .
H2 H 0.658391 0.317888 0.817396 0.106 Uiso 1 1 calc GR
O3 O 0.39951(19) 0.71831(8) 0.63174(9) 0.0599(4) Uani 1 1 d .
H3 H 0.384193 0.719673 0.589285 0.090 Uiso 1 1 calc GR
C2 C 0.5777(2) 0.46290(13) 0.83637(12) 0.0542(5) Uani 1 1 d .
C3 C 0.6637(2) 0.42242(13) 0.78062(13) 0.0532(5) Uani 1 1 d .
H3A H 0.736109 0.459006 0.770277 0.064 Uiso 1 1 calc R
C4 C 0.58652(19) 0.41109(11) 0.71303(11) 0.0455(4) Uani 1 1 d .
H4 H 0.642133 0.385139 0.677677 0.055 Uiso 1 1 calc R
C5 C 0.54113(19) 0.51572(11) 0.61611(11) 0.0439(4) Uani 1 1 d .
C6 C 0.4928(2) 0.59129(11) 0.59714(11) 0.0452(4) Uani 1 1 d .
H6 H 0.487423 0.605726 0.549801 0.054 Uiso 1 1 calc R
C7 C 0.4528(2) 0.64480(10) 0.64894(11) 0.0449(4) Uani 1 1 d .
C8 C 0.4669(2) 0.62642(11) 0.71913(11) 0.0467(4) Uani 1 1 d .
H8 H 0.443177 0.663500 0.753644 0.056 Uiso 1 1 calc R
C9 C 0.4580(2) 0.41189(13) 0.85153(12) 0.0556(5) Uani 1 1 d .
H9A H 0.484949 0.361841 0.873625 0.067 Uiso 1 1 calc R
H9B H 0.402466 0.440384 0.884596 0.067 Uiso 1 1 calc R
C10 C 0.3806(2) 0.39272(13) 0.78569(13) 0.0545(5) Uani 1 1 d .
H10A H 0.339765 0.441712 0.768589 0.065 Uiso 1 1 calc R
H10B H 0.312068 0.354820 0.797522 0.065 Uiso 1 1 calc R
C11 C 0.4650(2) 0.35680(11) 0.72679(12) 0.0483(5) Uani 1 1 d .
H11 H 0.497998 0.305224 0.744603 0.058 Uiso 1 1 calc R
C12 C 0.3914(2) 0.33816(13) 0.66006(13) 0.0571(5) Uani 1 1 d .
C13 C 0.2856(3) 0.38143(19) 0.63903(18) 0.0791(8) Uani 1 1 d .
H13A H 0.242728 0.368022 0.597420 0.095 Uiso 1 1 calc R
H13B H 0.256217 0.424381 0.666271 0.095 Uiso 1 1 calc R
C14 C 0.4393(3) 0.27052(16) 0.61822(16) 0.0785(8) Uani 1 1 d .
H14A H 0.530900 0.277025 0.609915 0.118 Uiso 1 1 calc GR
H14B H 0.394136 0.268946 0.573887 0.118 Uiso 1 1 calc GR
H14C H 0.424411 0.221092 0.643324 0.118 Uiso 1 1 calc GR
C15 C 0.6523(3) 0.4839(2) 0.90289(15) 0.0798(8) Uani 1 1 d .
H15A H 0.727853 0.515073 0.890761 0.120 Uiso 1 1 calc GR
H15B H 0.678787 0.435278 0.926265 0.120 Uiso 1 1 calc GR
H15C H 0.597490 0.514823 0.933778 0.120 Uiso 1 1 calc GR
C16 C 0.5860(3) 0.46072(14) 0.55785(13) 0.0619(6) Uani 1 1 d .
H16A H 0.669418 0.438458 0.569816 0.093 Uiso 1 1 calc GR
H16B H 0.593070 0.490762 0.514712 0.093 Uiso 1 1 calc GR
H16C H 0.524211 0.417843 0.551847 0.093 Uiso 1 1 calc GR
C4A C 0.54869(18) 0.49405(10) 0.68708(11) 0.0415(4) Uani 1 1 d .
C8A C 0.51696(19) 0.55164(11) 0.73789(11) 0.0432(4) Uani 1 1 d .
O1B O 0.53160(16) 0.47433(9) 0.20941(8) 0.0557(4) Uani 1 1 d .
O2B O 0.40460(18) 0.27479(12) 0.16365(10) 0.0735(5) Uani 1 1 d .
H2B H 0.338863 0.250016 0.175158 0.110 Uiso 1 1 calc GR
O3B O 0.4445(2) 0.65703(10) 0.39463(10) 0.0694(5) Uani 1 1 d .
H3B H 0.489801 0.685725 0.369330 0.104 Uiso 1 1 calc GR
C4AB C 0.40989(19) 0.42509(12) 0.31105(11) 0.0465(4) Uani 1 1 d .
C8AB C 0.47570(19) 0.48556(12) 0.27442(11) 0.0459(4) Uani 1 1 d .
C2B C 0.5309(2) 0.39481(14) 0.17633(12) 0.0543(5) Uani 1 1 d .
C3B C 0.4073(2) 0.35121(15) 0.19925(12) 0.0570(5) Uani 1 1 d .
H3BA H 0.331222 0.383019 0.185166 0.068 Uiso 1 1 calc R
C4B C 0.4079(2) 0.34135(13) 0.27937(12) 0.0511(5) Uani 1 1 d .
H4B H 0.328096 0.313664 0.294042 0.061 Uiso 1 1 calc R
C5B C 0.3501(2) 0.44635(13) 0.37546(12) 0.0497(5) Uani 1 1 d .
C6B C 0.3645(2) 0.52378(14) 0.40190(12) 0.0520(5) Uani 1 1 d .
H6B H 0.326671 0.537129 0.444933 0.062 Uiso 1 1 calc R
C7B C 0.4344(2) 0.58159(12) 0.36513(12) 0.0514(5) Uani 1 1 d .
C8B C 0.4886(2) 0.56326(12) 0.30066(12) 0.0491(5) Uani 1 1 d .
H8B H 0.533085 0.602364 0.275066 0.059 Uiso 1 1 calc R
C9B C 0.6520(2) 0.34955(14) 0.19930(13) 0.0558(5) Uani 1 1 d .
H9BA H 0.728094 0.381459 0.187583 0.067 Uiso 1 1 calc R
H9BB H 0.657359 0.299344 0.173202 0.067 Uiso 1 1 calc R
C10B C 0.6536(2) 0.33108(14) 0.27774(14) 0.0561(5) Uani 1 1 d .
H10C H 0.664141 0.380899 0.303940 0.067 Uiso 1 1 calc R
H10D H 0.727356 0.296626 0.288349 0.067 Uiso 1 1 calc R
C11B C 0.5285(2) 0.28938(12) 0.30126(13) 0.0538(5) Uani 1 1 d .
H11B H 0.522792 0.239572 0.273588 0.065 Uiso 1 1 calc R
C12B C 0.5248(3) 0.26403(13) 0.37719(14) 0.0632(6) Uani 1 1 d .
C13B C 0.5947(3) 0.29907(18) 0.42732(16) 0.0790(8) Uani 1 1 d .
H13C H 0.590811 0.279914 0.473397 0.095 Uiso 1 1 calc R
H13D H 0.647673 0.342813 0.416421 0.095 Uiso 1 1 calc R
C14B C 0.4387(4) 0.19338(17) 0.39360(19) 0.0915(10) Uani 1 1 d .
H14D H 0.351745 0.204547 0.377831 0.137 Uiso 1 1 calc GR
H14E H 0.438228 0.184057 0.443598 0.137 Uiso 1 1 calc GR
H14F H 0.471087 0.146331 0.369860 0.137 Uiso 1 1 calc GR
C15B C 0.5304(3) 0.4132(2) 0.09772(13) 0.0758(8) Uani 1 1 d .
H15D H 0.452229 0.441883 0.085786 0.114 Uiso 1 1 calc GR
H15E H 0.533794 0.363644 0.071599 0.114 Uiso 1 1 calc GR
H15F H 0.604720 0.445682 0.086151 0.114 Uiso 1 1 calc GR
C16B C 0.2661(3) 0.38804(17) 0.41552(15) 0.0684(7) Uani 1 1 d .
H16D H 0.193638 0.372208 0.386657 0.103 Uiso 1 1 calc GR
H16E H 0.234554 0.413368 0.457757 0.103 Uiso 1 1 calc GR
H16F H 0.316303 0.341270 0.427765 0.103 Uiso 1 1 calc GR
O1S O 0.3240(3) 0.73463(18) 0.50153(11) 0.1034(9) Uani 1 1 d .
H1S H 0.353820 0.709080 0.468182 0.155 Uiso 1 1 calc GR
C2S C 0.1992(4) 0.7621(3) 0.48459(19) 0.0973(11) Uani 1 1 d .
H2SA H 0.203021 0.793904 0.442331 0.146 Uiso 1 1 calc GR
H2SB H 0.166224 0.794398 0.522622 0.146 Uiso 1 1 calc GR
H2SC H 0.142708 0.716742 0.477196 0.146 Uiso 1 1 calc GR

loop_
_atom_site_aniso_label
_atom_site_aniso_U_11
_atom_site_aniso_U_22
_atom_site_aniso_U_33
_atom_site_aniso_U_23
_atom_site_aniso_U_13
_atom_site_aniso_U_12
O1 0.0821(11) 0.0403(7) 0.0486(8) 0.0042(6) -0.0068(8) 0.0024(7)
O2 0.0462(8) 0.0632(10) 0.1026(14) 0.0375(10) 0.0031(9) 0.0111(7)
O3 0.0903(12) 0.0337(6) 0.0557(8) 0.0000(6) -0.0078(8) 0.0162(7)
C2 0.0574(12) 0.0469(10) 0.0582(12) 0.0145(9) -0.0061(10) -0.0009(10)
C3 0.0398(9) 0.0473(10) 0.0724(14) 0.0225(10) 0.0006(9) -0.0003(9)
C4 0.0407(9) 0.0341(8) 0.0617(12) 0.0077(8) 0.0104(9) 0.0053(8)
C5 0.0442(10) 0.0339(8) 0.0536(11) 0.0022(8) 0.0067(8) 0.0005(8)
C6 0.0537(11) 0.0359(9) 0.0460(10) 0.0027(8) 0.0003(8) 0.0003(8)
C7 0.0507(10) 0.0285(8) 0.0554(11) 0.0008(8) -0.0032(9) 0.0006(8)
C8 0.0586(11) 0.0310(8) 0.0506(11) -0.0029(7) 0.0003(9) 0.0009(8)
C9 0.0552(12) 0.0502(11) 0.0615(13) 0.0122(10) 0.0116(11) 0.0046(10)
C10 0.0439(10) 0.0485(10) 0.0711(14) 0.0056(10) 0.0127(10) -0.0040(9)
C11 0.0457(10) 0.0332(8) 0.0661(12) 0.0065(8) 0.0095(10) 0.0003(8)
C12 0.0586(13) 0.0451(10) 0.0676(13) 0.0039(10) 0.0068(11) -0.0113(10)
C13 0.0721(17) 0.0779(17) 0.087(2) -0.0018(15) -0.0177(15) -0.0084(15)
C14 0.101(2) 0.0617(14) 0.0729(16) -0.0069(13) 0.0118(16) -0.0126(15)
C15 0.093(2) 0.0825(18) 0.0635(16) 0.0200(14) -0.0206(14) -0.0110(16)
C16 0.0816(16) 0.0446(10) 0.0596(13) 0.0019(9) 0.0178(12) 0.0097(11)
C4A 0.0383(9) 0.0314(8) 0.0549(10) 0.0036(8) 0.0045(8) -0.0005(7)
C8A 0.0449(9) 0.0351(8) 0.0495(10) 0.0031(8) -0.0012(8) -0.0042(8)
O1B 0.0640(9) 0.0500(8) 0.0533(8) -0.0034(6) 0.0125(7) -0.0051(7)
O2B 0.0622(10) 0.0850(12) 0.0735(11) -0.0293(10) 0.0083(8) -0.0306(10)
O3B 0.0881(13) 0.0488(8) 0.0714(11) -0.0109(8) 0.0083(9) 0.0047(9)
C4AB 0.0393(9) 0.0478(10) 0.0522(11) -0.0018(8) -0.0010(9) 0.0002(8)
C8AB 0.0393(9) 0.0485(10) 0.0498(10) 0.0004(8) 0.0003(8) 0.0039(8)
C2B 0.0537(11) 0.0568(12) 0.0524(12) -0.0102(9) 0.0048(10) -0.0077(10)
C3B 0.0441(10) 0.0692(13) 0.0578(12) -0.0130(11) -0.0014(10) -0.0101(10)
C4B 0.0419(10) 0.0524(11) 0.0591(12) -0.0071(9) 0.0064(9) -0.0090(9)
C5B 0.0417(10) 0.0550(11) 0.0524(11) 0.0020(9) 0.0008(9) 0.0051(9)
C6B 0.0507(11) 0.0565(12) 0.0490(11) -0.0010(9) 0.0009(9) 0.0107(10)
C7B 0.0529(11) 0.0450(10) 0.0563(12) -0.0041(9) -0.0056(9) 0.0108(9)
C8B 0.0466(10) 0.0434(10) 0.0573(11) 0.0031(9) -0.0001(9) 0.0044(8)
C9B 0.0449(10) 0.0513(11) 0.0712(14) -0.0139(11) 0.0097(10) -0.0095(9)
C10B 0.0452(10) 0.0464(10) 0.0767(15) -0.0085(10) -0.0014(10) 0.0015(9)
C11B 0.0559(11) 0.0406(9) 0.0650(13) -0.0095(9) 0.0046(11) -0.0037(9)
C12B 0.0751(15) 0.0440(11) 0.0705(14) -0.0022(10) 0.0107(13) 0.0069(11)
C13B 0.099(2) 0.0713(15) 0.0666(16) -0.0062(13) 0.0013(16) 0.0083(16)
C14B 0.121(3) 0.0615(15) 0.092(2) 0.0078(15) 0.016(2) -0.0142(18)
C15B 0.0800(17) 0.0924(19) 0.0551(13) -0.0083(13) 0.0096(13) -0.0133(16)
C16B 0.0665(14) 0.0680(15) 0.0707(16) 0.0001(12) 0.0197(13) -0.0057(12)
O1S 0.1299(19) 0.125(2) 0.0558(10) -0.0088(12) -0.0100(12) 0.0754(17)
C2S 0.082(2) 0.134(3) 0.076(2) 0.015(2) 0.0011(16) 0.024(2)

loop_
_atom_type_symbol
_atom_type_description
_atom_type_scat_dispersion_real
_atom_type_scat_dispersion_imag
_atom_type_scat_source
C C 0.0181 0.0091 'International Tables Vol C Tables 4.2.6.8 and 6.1.1.4'
H H 0.0000 0.0000 'International Tables Vol C Tables 4.2.6.8 and 6.1.1.4'
O O 0.0492 0.0322 'International Tables Vol C Tables 4.2.6.8 and 6.1.1.4'

loop_
_geom_angle_atom_site_label_1
_geom_angle_atom_site_label_2
_geom_angle_atom_site_label_3
_geom_angle
C8A O1 C2 120.71(16)
C3 O2 H2 109.5
C7 O3 H3 109.5
O1 C2 C3 108.58(17)
O1 C2 C9 107.72(19)
O1 C2 C15 104.7(2)
C9 C2 C3 110.66(19)
C15 C2 C3 112.5(2)
C15 C2 C9 112.3(2)
O2 C3 C2 111.21(18)
O2 C3 H3A 107.7
O2 C3 C4 112.7(2)
C2 C3 H3A 107.7
C4 C3 C2 109.60(17)
C4 C3 H3A 107.7
C3 C4 H4 109.1
C3 C4 C11 110.37(17)
C11 C4 H4 109.1
C4A C4 C3 107.22(16)
C4A C4 H4 109.1
C4A C4 C11 111.94(16)
C6 C5 C16 117.68(19)
C4A C5 C6 120.00(18)
C4A C5 C16 122.31(18)
C5 C6 H6 120.1
C7 C6 C5 119.88(18)
C7 C6 H6 120.1
O3 C7 C6 121.17(18)
C8 C7 O3 117.93(18)
C8 C7 C6 120.89(17)
C7 C8 H8 120.5
C7 C8 C8A 119.03(18)
C8A C8 H8 120.5
C2 C9 H9A 109.0
C2 C9 H9B 109.0
H9A C9 H9B 107.8
C10 C9 C2 112.71(18)
C10 C9 H9A 109.0
C10 C9 H9B 109.0
C9 C10 H10A 109.1
C9 C10 H10B 109.1
C9 C10 C11 112.64(18)
H10A C10 H10B 107.8
C11 C10 H10A 109.1
C11 C10 H10B 109.1
C4 C11 H11 106.5
C10 C11 C4 110.45(17)
C10 C11 H11 106.5
C12 C11 C4 112.32(18)
C12 C11 C10 114.03(18)
C12 C11 H11 106.5
C13 C12 C11 122.6(2)
C13 C12 C14 121.0(3)
C14 C12 C11 116.4(2)
C12 C13 H13A 120.0
C12 C13 H13B 120.0
H13A C13 H13B 120.0
C12 C14 H14A 109.5
C12 C14 H14B 109.5
C12 C14 H14C 109.5
H14A C14 H14B 109.5
H14A C14 H14C 109.5
H14B C14 H14C 109.5
C2 C15 H15A 109.5
C2 C15 H15B 109.5
C2 C15 H15C 109.5
H15A C15 H15B 109.5
H15A C15 H15C 109.5
H15B C15 H15C 109.5
C5 C16 H16A 109.5
C5 C16 H16B 109.5
C5 C16 H16C 109.5
H16A C16 H16B 109.5
H16A C16 H16C 109.5
H16B C16 H16C 109.5
C5 C4A C4 124.25(17)
C5 C4A C8A 118.45(16)
C8A C4A C4 117.29(18)
O1 C8A C8 114.76(18)
O1 C8A C4A 123.81(17)
C8 C8A C4A 121.42(18)
C8AB O1B C2B 120.41(16)
C3B O2B H2B 109.5
C7B O3B H3B 109.5
C8AB C4AB C4B 117.98(18)
C8AB C4AB C5B 117.51(19)
C5B C4AB C4B 124.51(19)
O1B C8AB C4AB 123.52(18)
O1B C8AB C8B 114.09(18)
C8B C8AB C4AB 122.39(19)
O1B C2B C3B 108.06(18)
O1B C2B C9B 108.65(18)
O1B C2B C15B 103.9(2)
C9B C2B C3B 111.50(19)
C9B C2B C15B 112.6(2)
C15B C2B C3B 111.8(2)
O2B C3B C2B 107.51(18)
O2B C3B H3BA 109.4
O2B C3B C4B 111.9(2)
C2B C3B H3BA 109.4
C2B C3B C4B 109.31(18)
C4B C3B H3BA 109.4
C4AB C4B C3B 107.23(19)
C4AB C4B H4B 109.2
C4AB C4B C11B 112.95(17)
C3B C4B H4B 109.2
C3B C4B C11B 109.01(19)
C11B C4B H4B 109.2
C4AB C5B C16B 121.8(2)
C6B C5B C4AB 119.8(2)
C6B C5B C16B 118.4(2)
C5B C6B H6B 119.5
C7B C6B C5B 121.0(2)
C7B C6B H6B 119.5
O3B C7B C6B 117.7(2)
O3B C7B C8B 122.1(2)
C8B C7B C6B 120.2(2)
C8AB C8B H8B 120.5
C7B C8B C8AB 119.0(2)
C7B C8B H8B 120.5
C2B C9B H9BA 109.0
C2B C9B H9BB 109.0
C2B C9B C10B 112.97(18)
H9BA C9B H9BB 107.8
C10B C9B H9BA 109.0
C10B C9B H9BB 109.0
C9B C10B H10C 109.3
C9B C10B H10D 109.3
C9B C10B C11B 111.60(19)
H10C C10B H10D 108.0
C11B C10B H10C 109.3
C11B C10B H10D 109.3
C4B C11B H11B 106.0
C10B C11B C4B 109.85(17)
C10B C11B H11B 106.0
C12B C11B C4B 112.89(19)
C12B C11B C10B 115.4(2)
C12B C11B H11B 106.0
C13B C12B C11B 123.5(2)
C13B C12B C14B 120.9(3)
C14B C12B C11B 115.6(2)
C12B C13B H13C 120.0
C12B C13B H13D 120.0
H13C C13B H13D 120.0
C12B C14B H14D 109.5
C12B C14B H14E 109.5
C12B C14B H14F 109.5
H14D C14B H14E 109.5
H14D C14B H14F 109.5
H14E C14B H14F 109.5
C2B C15B H15D 109.5
C2B C15B H15E 109.5
C2B C15B H15F 109.5
H15D C15B H15E 109.5
H15D C15B H15F 109.5
H15E C15B H15F 109.5
C5B C16B H16D 109.5
C5B C16B H16E 109.5
C5B C16B H16F 109.5
H16D C16B H16E 109.5
H16D C16B H16F 109.5
H16E C16B H16F 109.5
C2S O1S H1S 109.5
O1S C2S H2SA 109.5
O1S C2S H2SB 109.5
O1S C2S H2SC 109.5
H2SA C2S H2SB 109.5
H2SA C2S H2SC 109.5
H2SB C2S H2SC 109.5

loop_
_geom_bond_atom_site_label_1
_geom_bond_atom_site_label_2
_geom_bond_distance
O1 C2 1.461(2)
O1 C8A 1.366(2)
O2 H2 0.8200
O2 C3 1.428(3)
O3 H3 0.8200
O3 C7 1.376(2)
C2 C3 1.532(3)
C2 C9 1.520(3)
C2 C15 1.516(4)
C3 H3A 0.9800
C3 C4 1.518(3)
C4 H4 0.9800
C4 C11 1.561(3)
C4 C4A 1.512(2)
C5 C6 1.395(3)
C5 C16 1.504(3)
C5 C4A 1.394(3)
C6 H6 0.9300
C6 C7 1.385(3)
C7 C8 1.372(3)
C8 H8 0.9300
C8 C8A 1.389(3)
C9 H9A 0.9700
C9 H9B 0.9700
C9 C10 1.513(4)
C10 H10A 0.9700
C10 H10B 0.9700
C10 C11 1.534(3)
C11 H11 0.9800
C11 C12 1.505(3)
C12 C13 1.362(4)
C12 C14 1.459(4)
C13 H13A 0.9300
C13 H13B 0.9300
C14 H14A 0.9600
C14 H14B 0.9600
C14 H14C 0.9600
C15 H15A 0.9600
C15 H15B 0.9600
C15 H15C 0.9600
C16 H16A 0.9600
C16 H16B 0.9600
C16 H16C 0.9600
C4A C8A 1.395(3)
O1B C8AB 1.372(2)
O1B C2B 1.460(3)
O2B H2B 0.8200
O2B C3B 1.436(3)
O3B H3B 0.8200
O3B C7B 1.374(3)
C4AB C8AB 1.394(3)
C4AB C4B 1.513(3)
C4AB C5B 1.411(3)
C8AB C8B 1.387(3)
C2B C3B 1.524(3)
C2B C9B 1.516(3)
C2B C15B 1.520(3)
C3B H3BA 0.9800
C3B C4B 1.527(3)
C4B H4B 0.9800
C4B C11B 1.565(3)
C5B C6B 1.386(3)
C5B C16B 1.502(3)
C6B H6B 0.9300
C6B C7B 1.386(3)
C7B C8B 1.376(3)
C8B H8B 0.9300
C9B H9BA 0.9700
C9B H9BB 0.9700
C9B C10B 1.518(4)
C10B H10C 0.9700
C10B H10D 0.9700
C10B C11B 1.526(3)
C11B H11B 0.9800
C11B C12B 1.499(4)
C12B C13B 1.325(4)
C12B C14B 1.500(4)
C13B H13C 0.9300
C13B H13D 0.9300
C14B H14D 0.9600
C14B H14E 0.9600
C14B H14F 0.9600
C15B H15D 0.9600
C15B H15E 0.9600
C15B H15F 0.9600
C16B H16D 0.9600
C16B H16E 0.9600
C16B H16F 0.9600
O1S H1S 0.8200
O1S C2S 1.398(4)
C2S H2SA 0.9600
C2S H2SB 0.9600
C2S H2SC 0.9600

loop_
_geom_hbond_atom_site_label_D
_geom_hbond_atom_site_label_H
_geom_hbond_atom_site_label_A
_geom_hbond_distance_DH
_geom_hbond_distance_HA
_geom_hbond_distance_DA
_geom_hbond_angle_DHA
_geom_hbond_site_symmetry_A
O2 H2 O3 0.82 2.00 2.737(2) 148.8 3_646
O3 H3 O1S 0.82 1.79 2.600(3) 168.7 .
O2B H2B O2 0.82 2.09 2.865(2) 158.3 4_456
O3B H3B O2B 0.82 1.94 2.727(3) 161.6 3_655
O1S H1S O3B 0.82 1.89 2.700(3) 172.1 .
